data_2201649
loop_
_publ_author_name
'Otieno, Tom'
'Pinkston, Andrea T.'
'Johnson, Natisha C.'
'Parkin, Sean'

_publ_section_title
;
 Aquatetrakis(2-methylpyrazine-\k<i>N</i>)(nitrato-\k<i>O</i>)copper(II)
 nitrate
;
_journal_issue 7
_journal_name_full 'Acta Crystallographica Section E'
_journal_page_first m328
_journal_page_last m330
_journal_paper_doi 10.1107/S1600536802010048
_journal_volume 58
_journal_year 2002
_chemical_formula_iupac '[Cu (N O3) (C5 H6 N2)4 (H2 O)] N O3'
_chemical_formula_moiety 'C20 H26 Cu N10 O7'
_chemical_formula_sum 'C20 H26 Cu N10 O7'
_chemical_formula_weight 582.05
_chemical_name_systematic
;
Aquatetrakis(methylpyrazine-N)(nitrato-O)copper(II) nitrate
;
_space_group_IT_number 2
_symmetry_cell_setting triclinic
_symmetry_space_group_name_Hall '-P 1'
_symmetry_space_group_name_H-M 'P -1'
_atom_sites_solution_hydrogens geom
_atom_sites_solution_primary direct
_atom_sites_solution_secondary difmap
_audit_creation_method SHELXL-97
_cell_angle_alpha 88.562(10)
_cell_angle_beta 72.938(10)
_cell_angle_gamma 86.242(10)
_cell_formula_units_Z 2
_cell_length_a 8.4480(10)
_cell_length_b 12.3090(10)
_cell_length_c 12.8410(10)
_cell_measurement_reflns_used 33129
_cell_measurement_temperature 173(2)
_cell_measurement_theta_max 27.48
_cell_measurement_theta_min 1.00
_cell_volume 1273.8(2)
_computing_cell_refinement 'SCALEPACK (Otwinowski & Minor, 1997)'
_computing_data_collection 'COLLECT (Nonius, 1998)'
_computing_data_reduction 'DENZO--SMN (Otwinowski & Minor, 1997)'
_computing_molecular_graphics 'XP in SHELXTL (Sheldrick, 1994)'
_computing_publication_material 'SHELXL97 and local procedures'
_computing_structure_refinement 'SHELXL97 (Sheldrick, 1997)'
_computing_structure_solution 'SHELXS97 (Sheldrick, 1997)'
_diffrn_ambient_temperature 173.0(10)
_diffrn_detector_area_resol_mean 18
_diffrn_measured_fraction_theta_full 1.000
_diffrn_measured_fraction_theta_max 1.000
_diffrn_measurement_device_type 'Nonius KappaCCD'
_diffrn_measurement_method '\w scans at fixed \c = 55\%'
_diffrn_radiation_monochromator graphite
_diffrn_radiation_source 'fine-focus sealed tube'
_diffrn_radiation_type MoK\a
_diffrn_radiation_wavelength 0.71073
_diffrn_reflns_av_R_equivalents 0.0000
_diffrn_reflns_av_sigmaI/netI 0.0476
_diffrn_reflns_limit_h_max 10
_diffrn_reflns_limit_h_min -9
_diffrn_reflns_limit_k_max 14
_diffrn_reflns_limit_k_min -14
_diffrn_reflns_limit_l_max 15
_diffrn_reflns_limit_l_min -15
_diffrn_reflns_number 4496
_diffrn_reflns_theta_full 25.00
_diffrn_reflns_theta_max 25.00
_diffrn_reflns_theta_min 1.66
_diffrn_standards_decay_% <1
_exptl_absorpt_coefficient_mu 0.919
_exptl_absorpt_correction_T_max 0.8978
_exptl_absorpt_correction_T_min 0.7702
_exptl_absorpt_correction_type multi-scan
_exptl_absorpt_process_details '(SCALEPACK; Otwinowski & Minor, 1997)'
_exptl_crystal_colour blue
_exptl_crystal_density_diffrn 1.518
_exptl_crystal_density_method 'not measured'
_exptl_crystal_description 'irregular slab'
_exptl_crystal_F_000 602
_exptl_crystal_size_max 0.30
_exptl_crystal_size_mid 0.28
_exptl_crystal_size_min 0.12
_refine_diff_density_max 1.253
_refine_diff_density_min -.472
_refine_ls_extinction_coef 0.0070(17)
_refine_ls_extinction_expression Fc^*^=kFc[1+0.001xFc^2^\l^3^/sin(2\q)]^-1/4^
_refine_ls_extinction_method SHELXL97
_refine_ls_goodness_of_fit_ref 1.057
_refine_ls_hydrogen_treatment constr
_refine_ls_matrix_type full
_refine_ls_number_parameters 366
_refine_ls_number_reflns 4496
_refine_ls_number_restraints 21
_refine_ls_restrained_S_all 1.059
_refine_ls_R_factor_all 0.0551
_refine_ls_R_factor_gt 0.0488
_refine_ls_shift/su_max 0.009
_refine_ls_shift/su_mean 0.000
_refine_ls_structure_factor_coef Fsqd
_refine_ls_weighting_details 'calc w = 1/[\s^2^(Fo^2^)+(0.0643P)^2^+1.3703P] where P = (Fo^2^+2Fc^2^)/3'
_refine_ls_weighting_scheme calc
_refine_ls_wR_factor_gt 0.1257
_refine_ls_wR_factor_ref 0.1291
_reflns_number_gt 4037
_reflns_number_total 4496
_reflns_threshold_expression I>2\s(I)
_cod_data_source_file wn6100.cif
_cod_data_source_block I
_cod_database_code 2201649
_cod_database_fobs_code 2201649

loop_
_symmetry_equiv_pos_as_xyz
'x, y, z'
'-x, -y, -z'

loop_
_atom_site_label
_atom_site_fract_x
_atom_site_fract_y
_atom_site_fract_z
_atom_site_U_iso_or_equiv
_atom_site_adp_type
_atom_site_calc_flag
_atom_site_refinement_flags
_atom_site_occupancy
_atom_site_disorder_assembly
_atom_site_disorder_group
_atom_site_type_symbol
Cu 0.64420(5) 0.25714(3) 0.21942(3) 0.02371(17) Uani d . 1 . . Cu
O1 0.4299(3) 0.2666(2) 0.1458(2) 0.0324(6) Uani d D 1 . . O
H1O 0.3320 0.2757 0.1822 0.049 Uiso d RD 1 . . H
H2O 0.4256 0.2579 0.0807 0.049 Uiso d RD 1 . . H
N1 0.7949(3) 0.1770(2) 0.0869(2) 0.0218(6) Uani d . 1 . . N
N2 0.9877(4) 0.0816(2) -0.1072(2) 0.0271(6) Uani d . 1 . . N
C1 0.9568(4) 0.1952(3) 0.0462(3) 0.0245(7) Uani d . 1 . . C
H1 1.0066 0.2420 0.0836 0.029 Uiso calc R 1 . . H
C2 1.0510(4) 0.1464(3) -0.0495(3) 0.0265(7) Uani d . 1 . . C
H2 1.1657 0.1593 -0.0754 0.032 Uiso calc R 1 . . H
C3 0.8267(4) 0.0643(3) -0.0666(3) 0.0254(7) Uani d . 1 . . C
C4 0.7319(4) 0.1101(3) 0.0314(3) 0.0248(7) Uani d . 1 . . C
H4 0.6190 0.0932 0.0597 0.030 Uiso calc R 1 . . H
C5 0.7492(5) -0.0058(3) -0.1295(3) 0.0394(9) Uani d . 1 . . C
H5A 0.8340 -0.0331 -0.1948 0.059 Uiso calc R 1 . . H
H5B 0.6618 0.0372 -0.1508 0.059 Uiso calc R 1 . . H
H5C 0.7011 -0.0673 -0.0839 0.059 Uiso calc R 1 . . H
N3 0.7265(3) 0.4003(2) 0.1509(2) 0.0224(6) Uani d . 1 . . N
N4 0.8493(4) 0.5952(2) 0.0561(2) 0.0310(7) Uani d . 1 . . N
C6 0.7134(4) 0.4327(3) 0.0528(3) 0.0273(7) Uani d . 1 . . C
H6 0.6617 0.3884 0.0143 0.033 Uiso calc R 1 . . H
C7 0.7743(4) 0.5296(3) 0.0078(3) 0.0297(8) Uani d . 1 . . C
H7 0.7621 0.5506 -0.0613 0.036 Uiso calc R 1 . . H
C8 0.8621(4) 0.5631(3) 0.1538(3) 0.0269(7) Uani d . 1 . . C
C9 0.7998(4) 0.4670(3) 0.2015(3) 0.0245(7) Uani d . 1 . . C
H9 0.8089 0.4475 0.2717 0.029 Uiso calc R 1 . . H
C10 0.9476(6) 0.6344(4) 0.2116(3) 0.0456(10) Uani d . 1 . . C
H10A 1.0578 0.6490 0.1634 0.068 Uiso calc R 1 . . H
H10B 0.9589 0.5973 0.2777 0.068 Uiso calc R 1 . . H
H10C 0.8817 0.7034 0.2314 0.068 Uiso calc R 1 . . H
N5 0.4991(3) 0.3393(2) 0.3525(2) 0.0233(6) Uani d . 1 . . N
N6 0.2996(4) 0.4526(3) 0.5331(2) 0.0324(7) Uani d . 1 . . N
C11 0.4967(4) 0.3093(3) 0.4540(3) 0.0281(7) Uani d . 1 . . C
H11 0.5646 0.2480 0.4647 0.034 Uiso calc R 1 . . H
C12 0.3976(5) 0.3656(3) 0.5427(3) 0.0325(8) Uani d . 1 . . C
H12 0.3988 0.3420 0.6135 0.039 Uiso calc R 1 . . H
C13 0.3022(4) 0.4840(3) 0.4321(3) 0.0306(8) Uani d . 1 . . C
C14 0.4016(4) 0.4266(3) 0.3422(3) 0.0261(7) Uani d . 1 . . C
H14 0.4002 0.4499 0.2713 0.031 Uiso calc R 1 . . H
C15 0.1956(5) 0.5827(4) 0.4183(3) 0.0452(10) Uani d . 1 . . C
H15A 0.0830 0.5615 0.4258 0.068 Uiso calc R 1 . . H
H15B 0.2423 0.6147 0.3460 0.068 Uiso calc R 1 . . H
H15C 0.1921 0.6363 0.4743 0.068 Uiso calc R 1 . . H
N7 0.5889(3) 0.1109(2) 0.2939(2) 0.0260(6) Uani d . 1 . . N
N8 0.5186(5) -0.0896(3) 0.3983(3) 0.0405(8) Uani d D 1 A . N
C16 0.7094(5) 0.0393(3) 0.3059(3) 0.0345(8) Uani d D 1 A . C
H16 0.8220 0.0567 0.2774 0.041 Uiso calc R 1 . . H
C17 0.6731(5) -0.0589(3) 0.3587(3) 0.0397(9) Uani d D 1 . . C
H17 0.753(6) -0.113(4) 0.365(4) 0.048 Uiso d PD 0.734(10) A 2 H
C18 0.3985(5) -0.0201(3) 0.3825(3) 0.0368(9) Uani d D 1 . . C
H18 0.294(11) -0.050(14) 0.408(7) 0.044 Uiso d PD 0.266(10) A 1 H
C19 0.4330(4) 0.0802(3) 0.3329(3) 0.0308(8) Uani d D 1 A . C
H19 0.3440 0.1285 0.3263 0.037 Uiso calc R 1 . . H
C20 0.2206(9) -0.0571(7) 0.4210(6) 0.064(2) Uani d PDU 0.734(10) A 1 C
H20A 0.2060 -0.1106 0.3699 0.096 Uiso calc PR 0.734(10) A 1 H
H20B 0.1422 0.0059 0.4242 0.096 Uiso calc PR 0.734(10) A 1 H
H20C 0.2001 -0.0903 0.4936 0.096 Uiso calc PR 0.734(10) A 1 H
C20' 0.8181(17) -0.1250(12) 0.3812(13) 0.039(4) Uani d PDU 0.266(10) A 2 C
H20D 0.7795 -0.1635 0.4509 0.059 Uiso calc PR 0.266(10) A 2 H
H20E 0.9036 -0.0761 0.3844 0.059 Uiso calc PR 0.266(10) A 2 H
H20F 0.8647 -0.1779 0.3228 0.059 Uiso calc PR 0.266(10) A 2 H
N1N1 0.4990(5) 0.2680(3) -0.1419(3) 0.0449(9) Uani d . 1 . . N
O1N1 0.4570(5) 0.2531(3) -0.2235(3) 0.0727(11) Uani d . 1 . . O
O2N1 0.5807(5) 0.3479(4) -0.1380(3) 0.0775(12) Uani d . 1 . . O
O3N1 0.4457(4) 0.2086(2) -0.0598(2) 0.0472(7) Uani d . 1 . . O
N1N2 1.0144(4) 0.2613(3) 0.3127(3) 0.0345(7) Uani d . 1 . . N
O1N2 0.8652(3) 0.2490(2) 0.3258(2) 0.0409(7) Uani d . 1 . . O
O2N2 1.0950(3) 0.3149(3) 0.2323(2) 0.0471(7) Uani d . 1 . . O
O3N2 1.0849(4) 0.2263(4) 0.3778(3) 0.0866(14) Uani d . 1 . . O

loop_
_atom_site_aniso_label
_atom_site_aniso_U_11
_atom_site_aniso_U_22
_atom_site_aniso_U_33
_atom_site_aniso_U_12
_atom_site_aniso_U_13
_atom_site_aniso_U_23
Cu 0.0238(2) 0.0231(2) 0.0234(2) -0.00204(17) -0.00543(17) -0.00051(16)
O1 0.0211(12) 0.0475(15) 0.0305(13) -0.0010(11) -0.0104(10) -0.0047(11)
N1 0.0219(14) 0.0204(14) 0.0238(14) -0.0004(11) -0.0081(11) 0.0014(11)
N2 0.0295(15) 0.0248(15) 0.0266(15) 0.0018(12) -0.0079(12) -0.0025(12)
C1 0.0235(17) 0.0215(17) 0.0314(18) -0.0013(13) -0.0125(14) 0.0019(14)
C2 0.0219(16) 0.0225(17) 0.0344(19) -0.0016(13) -0.0071(14) 0.0032(14)
C3 0.0285(18) 0.0207(17) 0.0293(17) 0.0031(14) -0.0132(15) -0.0005(13)
C4 0.0194(16) 0.0237(17) 0.0329(18) -0.0009(13) -0.0103(14) 0.0022(14)
C5 0.041(2) 0.039(2) 0.044(2) 0.0003(18) -0.0210(18) -0.0118(18)
N3 0.0215(14) 0.0246(14) 0.0208(13) 0.0011(11) -0.0060(11) -0.0005(11)
N4 0.0352(17) 0.0287(16) 0.0295(16) -0.0023(13) -0.0104(13) 0.0042(12)
C6 0.0240(17) 0.0331(19) 0.0261(17) 0.0006(14) -0.0096(14) -0.0014(14)
C7 0.0303(18) 0.0330(19) 0.0271(17) 0.0034(15) -0.0119(15) 0.0063(15)
C8 0.0264(17) 0.0267(18) 0.0273(18) -0.0005(14) -0.0075(14) -0.0016(14)
C9 0.0244(16) 0.0266(18) 0.0231(16) 0.0032(14) -0.0089(13) -0.0007(13)
C10 0.059(3) 0.045(2) 0.040(2) -0.023(2) -0.021(2) 0.0070(18)
N5 0.0213(14) 0.0249(14) 0.0248(14) -0.0043(11) -0.0080(11) 0.0010(11)
N6 0.0320(16) 0.0369(17) 0.0264(15) 0.0014(14) -0.0061(13) -0.0015(13)
C11 0.0317(18) 0.0256(18) 0.0277(18) -0.0039(15) -0.0095(15) 0.0035(14)
C12 0.037(2) 0.035(2) 0.0249(17) -0.0042(16) -0.0081(15) 0.0043(15)
C13 0.0248(18) 0.037(2) 0.0312(19) 0.0016(15) -0.0107(15) -0.0030(15)
C14 0.0233(17) 0.0330(19) 0.0248(17) -0.0002(15) -0.0118(14) 0.0014(14)
C15 0.040(2) 0.055(3) 0.039(2) 0.022(2) -0.0137(18) -0.0047(19)
N7 0.0276(15) 0.0262(15) 0.0238(14) -0.0019(12) -0.0068(12) -0.0031(11)
N8 0.061(2) 0.0303(17) 0.0319(17) -0.0087(16) -0.0147(16) 0.0032(13)
C16 0.033(2) 0.033(2) 0.0340(19) 0.0028(16) -0.0050(15) 0.0002(15)
C17 0.052(3) 0.029(2) 0.034(2) 0.0074(18) -0.0073(18) 0.0022(16)
C18 0.045(2) 0.042(2) 0.0285(19) -0.0175(19) -0.0157(17) 0.0065(16)
C19 0.0325(19) 0.036(2) 0.0275(18) -0.0083(16) -0.0134(15) 0.0023(15)
C20 0.067(5) 0.074(4) 0.063(4) -0.039(4) -0.033(3) 0.027(3)
C20' 0.037(7) 0.029(7) 0.047(7) 0.007(5) -0.007(6) 0.013(6)
N1N1 0.049(2) 0.053(2) 0.039(2) 0.0028(18) -0.0240(17) -0.0083(17)
O1N1 0.103(3) 0.087(3) 0.0427(18) -0.009(2) -0.0433(19) -0.0041(17)
O2N1 0.074(2) 0.110(3) 0.055(2) -0.043(2) -0.0192(18) -0.010(2)
O3N1 0.0506(18) 0.0524(18) 0.0418(16) 0.0057(14) -0.0208(14) 0.0040(14)
N1N2 0.0280(17) 0.0410(19) 0.0348(17) 0.0085(14) -0.0117(14) -0.0030(14)
O1N2 0.0249(14) 0.0478(17) 0.0517(17) -0.0040(12) -0.0144(12) 0.0096(13)
O2N2 0.0294(14) 0.0609(19) 0.0489(17) -0.0021(13) -0.0091(13) 0.0082(14)
O3N2 0.0431(19) 0.148(4) 0.067(2) 0.019(2) -0.0215(18) 0.042(2)

loop_
_atom_type_symbol
_atom_type_description
_atom_type_scat_dispersion_real
_atom_type_scat_dispersion_imag
_atom_type_scat_source
C C .0033 .0016 'International Tables Vol C Tables 4.2.6.8 and 6.1.1.4'
H H .0000 .0000 'International Tables Vol C Tables 4.2.6.8 and 6.1.1.4'
Cu Cu .3201 1.2651 'International Tables Vol C Tables 4.2.6.8 and 6.1.1.4'
N N .0061 .0033 'International Tables Vol C Tables 4.2.6.8 and 6.1.1.4'
O O .0106 .0060 'International Tables Vol C Tables 4.2.6.8 and 6.1.1.4'

loop_
_geom_angle_atom_site_label_1
_geom_angle_atom_site_label_2
_geom_angle_atom_site_label_3
_geom_angle
_geom_angle_publ_flag
N3 Cu N7 172.61(11) yes
N3 Cu N1 89.75(10) yes
N7 Cu N1 88.95(10) yes
N3 Cu N5 89.30(10) yes
N7 Cu N5 91.82(11) yes
N1 Cu N5 178.36(10) yes
N3 Cu O1 92.44(10) yes
N7 Cu O1 94.86(11) yes
N1 Cu O1 91.42(10) yes
N5 Cu O1 89.96(10) yes
N3 Cu O1N2 90.10(10) yes
N7 Cu O1N2 82.76(10) yes
N1 Cu O1N2 94.63(10) yes
N5 Cu O1N2 84.03(10) yes
O1 Cu O1N2 173.45(9) yes
Cu O1 H1O 123.3 ?
Cu O1 H2O 132.3 ?
H1O O1 H2O 104.2 ?
C4 N1 C1 117.2(3) ?
C4 N1 Cu 120.2(2) ?
C1 N1 Cu 122.4(2) ?
C3 N2 C2 116.5(3) ?
N1 C1 C2 120.4(3) ?
N1 C1 H1 119.8 ?
C2 C1 H1 119.8 ?
N2 C2 C1 122.8(3) ?
N2 C2 H2 118.6 ?
C1 C2 H2 118.6 ?
N2 C3 C4 121.2(3) ?
N2 C3 C5 118.5(3) ?
C4 C3 C5 120.2(3) ?
N1 C4 C3 121.8(3) ?
N1 C4 H4 119.1 ?
C3 C4 H4 119.1 ?
C3 C5 H5A 109.5 ?
C3 C5 H5B 109.5 ?
H5A C5 H5B 109.5 ?
C3 C5 H5C 109.5 ?
H5A C5 H5C 109.5 ?
H5B C5 H5C 109.5 ?
C9 N3 C6 116.9(3) ?
C9 N3 Cu 121.0(2) ?
C6 N3 Cu 122.1(2) ?
C7 N4 C8 116.4(3) ?
N3 C6 C7 120.4(3) ?
N3 C6 H6 119.8 ?
C7 C6 H6 119.8 ?
N4 C7 C6 123.2(3) ?
N4 C7 H7 118.4 ?
C6 C7 H7 118.4 ?
N4 C8 C9 121.5(3) ?
N4 C8 C10 118.4(3) ?
C9 C8 C10 120.1(3) ?
N3 C9 C8 121.6(3) ?
N3 C9 H9 119.2 ?
C8 C9 H9 119.2 ?
C8 C10 H10A 109.5 ?
C8 C10 H10B 109.5 ?
H10A C10 H10B 109.5 ?
C8 C10 H10C 109.5 ?
H10A C10 H10C 109.5 ?
H10B C10 H10C 109.5 ?
C14 N5 C11 117.0(3) ?
C14 N5 Cu 121.0(2) ?
C11 N5 Cu 122.0(2) ?
C12 N6 C13 117.1(3) ?
N5 C11 C12 121.1(3) ?
N5 C11 H11 119.5 ?
C12 C11 H11 119.5 ?
N6 C12 C11 122.3(3) ?
N6 C12 H12 118.8 ?
C11 C12 H12 118.8 ?
N6 C13 C14 120.6(3) ?
N6 C13 C15 118.5(3) ?
C14 C13 C15 120.9(3) ?
N5 C14 C13 121.9(3) ?
N5 C14 H14 119.1 ?
C13 C14 H14 119.1 ?
C13 C15 H15A 109.5 ?
C13 C15 H15B 109.5 ?
H15A C15 H15B 109.5 ?
C13 C15 H15C 109.5 ?
H15A C15 H15C 109.5 ?
H15B C15 H15C 109.5 ?
C19 N7 C16 116.4(3) ?
C19 N7 Cu 122.7(2) ?
C16 N7 Cu 120.9(2) ?
C17 N8 C18 116.2(3) ?
N7 C16 C17 121.3(4) ?
N7 C16 H16 119.3 ?
C17 C16 H16 119.3 ?
N8 C17 C16 122.5(4) ?
N8 C17 C20' 121.1(7) ?
C16 C17 C20' 116.0(7) ?
N8 C17 H17 113(4) ?
C16 C17 H17 124(4) ?
C20' C17 H17 14(4) ?
N8 C18 C19 121.7(3) ?
N8 C18 C20 117.1(4) ?
C19 C18 C20 121.2(4) ?
N8 C18 H18 111(10) ?
C19 C18 H18 127(10) ?
C20 C18 H18 6(10) ?
N7 C19 C18 121.7(3) ?
N7 C19 H19 119.2 ?
C18 C19 H19 119.2 ?
C18 C20 H18 10(10) ?
C18 C20 H20A 109.5 ?
C18 C20 H20B 109.5 ?
C18 C20 H20C 109.5 ?
C17 C20' H17 20(5) ?
C17 C20' H20D 109.5 ?
H17 C20' H20D 106.1 ?
C17 C20' H20E 109.5 ?
H17 C20' H20E 127.5 ?
H20D C20' H20E 109.5 ?
C17 C20' H20F 109.5 ?
H17 C20' H20F 93.1 ?
H20D C20' H20F 109.5 ?
H20E C20' H20F 109.5 ?
O1N1 N1N1 O2N1 119.5(4) ?
O1N1 N1N1 O3N1 119.1(4) ?
O2N1 N1N1 O3N1 121.0(3) ?
O3N2 N1N2 O1N2 122.1(3) ?
O3N2 N1N2 O2N2 118.2(3) ?
O1N2 N1N2 O2N2 119.7(3) ?
N1N2 O1N2 Cu 141.5(2) ?

loop_
_geom_bond_atom_site_label_1
_geom_bond_atom_site_label_2
_geom_bond_site_symmetry_2
_geom_bond_distance
_geom_bond_publ_flag
Cu N3 . 2.021(3) yes
Cu N7 . 2.033(3) yes
Cu N1 . 2.034(3) yes
Cu N5 . 2.035(3) yes
Cu O1 . 2.271(2) yes
Cu O1N2 . 2.613(3) yes
O1 H1O . 0.8240 ?
O1 H2O . 0.8560 ?
N1 C4 . 1.335(4) ?
N1 C1 . 1.344(4) ?
N2 C3 . 1.336(4) ?
N2 C2 . 1.338(4) ?
C1 C2 . 1.380(5) ?
C1 H1 . 0.9500 ?
C2 H2 . 0.9500 ?
C3 C4 . 1.389(5) ?
C3 C5 . 1.497(5) ?
C4 H4 . 0.9500 ?
C5 H5A . 0.9800 ?
C5 H5B . 0.9800 ?
C5 H5C . 0.9800 ?
N3 C9 . 1.345(4) ?
N3 C6 . 1.346(4) ?
N4 C7 . 1.328(5) ?
N4 C8 . 1.339(4) ?
C6 C7 . 1.376(5) ?
C6 H6 . 0.9500 ?
C7 H7 . 0.9500 ?
C8 C9 . 1.382(5) ?
C8 C10 . 1.508(5) ?
C9 H9 . 0.9500 ?
C10 H10A . 0.9800 ?
C10 H10B . 0.9800 ?
C10 H10C . 0.9800 ?
N5 C14 . 1.338(4) ?
N5 C11 . 1.340(4) ?
N6 C12 . 1.336(5) ?
N6 C13 . 1.338(5) ?
C11 C12 . 1.372(5) ?
C11 H11 . 0.9500 ?
C12 H12 . 0.9500 ?
C13 C14 . 1.390(5) ?
C13 C15 . 1.502(5) ?
C14 H14 . 0.9500 ?
C15 H15A . 0.9800 ?
C15 H15B . 0.9800 ?
C15 H15C . 0.9800 ?
N7 C19 . 1.341(4) ?
N7 C16 . 1.343(5) ?
N8 C17 . 1.331(5) ?
N8 C18 . 1.342(5) ?
C16 C17 . 1.378(5) ?
C16 H16 . 0.9500 ?
C17 C20' . 1.520(12) ?
C17 H17 . 0.94(2) ?
C18 C19 . 1.383(5) ?
C18 C20 . 1.534(7) ?
C18 H18 . 0.95(2) ?
C19 H19 . 0.9500 ?
C20 H18 . 0.60(6) ?
C20 H20A . 0.9800 ?
C20 H20B . 0.9800 ?
C20 H20C . 0.9800 ?
C20' H17 . 0.65(4) ?
C20' H20D . 0.9800 ?
C20' H20E . 0.9800 ?
C20' H20F . 0.9800 ?
N1N1 O1N1 . 1.223(4) ?
N1N1 O2N1 . 1.248(5) ?
N1N1 O3N1 . 1.255(4) ?
N1N2 O3N2 . 1.217(4) ?
N1N2 O1N2 . 1.240(4) ?
N1N2 O2N2 . 1.256(4) ?

loop_
_geom_hbond_atom_site_label_D
_geom_hbond_atom_site_label_H
_geom_hbond_atom_site_label_A
_geom_hbond_site_symmetry_A
_geom_hbond_distance_DH
_geom_hbond_distance_HA
_geom_hbond_distance_DA
_geom_hbond_angle_DHA
_geom_hbond_publ_flag
O1 H1O O2N2 1_455 0.82 1.94 2.746(5) 164 yes
O1 H2O O3N1 . 0.86 1.88 2.719(5) 167 yes

loop_
_geom_torsion_atom_site_label_1
_geom_torsion_atom_site_label_2
_geom_torsion_atom_site_label_3
_geom_torsion_atom_site_label_4
_geom_torsion
N3 Cu N1 C4 -124.6(2)
N7 Cu N1 C4 62.7(2)
N5 Cu N1 C4 -18E1(10)
O1 Cu N1 C4 -32.1(2)
O1N2 Cu N1 C4 145.4(2)
N3 Cu N1 C1 49.9(3)
N7 Cu N1 C1 -122.8(3)
N5 Cu N1 C1 -5(4)
O1 Cu N1 C1 142.3(3)
O1N2 Cu N1 C1 -40.2(3)
C4 N1 C1 C2 0.5(5)
Cu N1 C1 C2 -174.2(2)
C3 N2 C2 C1 -1.2(5)
N1 C1 C2 N2 1.5(5)
C2 N2 C3 C4 -1.0(5)
C2 N2 C3 C5 178.8(3)
C1 N1 C4 C3 -2.7(5)
Cu N1 C4 C3 172.1(2)
N2 C3 C4 N1 3.1(5)
C5 C3 C4 N1 -176.7(3)
N7 Cu N3 C9 -41.5(9)
N1 Cu N3 C9 -121.4(2)
N5 Cu N3 C9 57.3(2)
O1 Cu N3 C9 147.2(2)
O1N2 Cu N3 C9 -26.7(2)
N7 Cu N3 C6 137.4(7)
N1 Cu N3 C6 57.5(2)
N5 Cu N3 C6 -123.8(3)
O1 Cu N3 C6 -33.9(2)
O1N2 Cu N3 C6 152.2(2)
C9 N3 C6 C7 0.4(5)
Cu N3 C6 C7 -178.5(2)
C8 N4 C7 C6 -0.8(5)
N3 C6 C7 N4 0.7(5)
C7 N4 C8 C9 -0.2(5)
C7 N4 C8 C10 179.5(3)
C6 N3 C9 C8 -1.4(4)
Cu N3 C9 C8 177.6(2)
N4 C8 C9 N3 1.4(5)
C10 C8 C9 N3 -178.4(3)
N3 Cu N5 C14 48.7(3)
N7 Cu N5 C14 -138.6(2)
N1 Cu N5 C14 103(4)
O1 Cu N5 C14 -43.7(2)
O1N2 Cu N5 C14 138.9(3)
N3 Cu N5 C11 -131.2(3)
N7 Cu N5 C11 41.5(3)
N1 Cu N5 C11 -77(4)
O1 Cu N5 C11 136.4(3)
O1N2 Cu N5 C11 -41.0(3)
C14 N5 C11 C12 0.3(5)
Cu N5 C11 C12 -179.8(3)
C13 N6 C12 C11 -0.5(5)
N5 C11 C12 N6 -0.1(5)
C12 N6 C13 C14 1.0(5)
C12 N6 C13 C15 -179.0(3)
C11 N5 C14 C13 0.2(5)
Cu N5 C14 C13 -179.7(2)
N6 C13 C14 N5 -0.8(5)
C15 C13 C14 N5 179.1(3)
N3 Cu N7 C19 156.1(7)
N1 Cu N7 C19 -124.0(3)
N5 Cu N7 C19 57.5(3)
O1 Cu N7 C19 -32.6(3)
O1N2 Cu N7 C19 141.2(3)
N3 Cu N7 C16 -24.2(9)
N1 Cu N7 C16 55.7(3)
N5 Cu N7 C16 -122.8(3)
O1 Cu N7 C16 147.1(3)
O1N2 Cu N7 C16 -39.1(3)
C19 N7 C16 C17 -2.0(5)
Cu N7 C16 C17 178.3(3)
C18 N8 C17 C16 1.0(5)
C18 N8 C17 C20' 173.7(8)
N7 C16 C17 N8 1.6(6)
N7 C16 C17 C20' -171.4(7)
C17 N8 C18 C19 -3.2(5)
C17 N8 C18 C20 176.2(4)
C16 N7 C19 C18 -0.2(5)
Cu N7 C19 C18 179.5(3)
N8 C18 C19 N7 2.9(5)
C20 C18 C19 N7 -176.5(4)
O3N2 N1N2 O1N2 Cu -162.7(4)
O2N2 N1N2 O1N2 Cu 20.2(6)
N3 Cu O1N2 N1N2 -46.5(4)
N7 Cu O1N2 N1N2 131.6(4)
N1 Cu O1N2 N1N2 43.3(4)
N5 Cu O1N2 N1N2 -135.7(4)
O1 Cu O1N2 N1N2 -159.3(7)
